data_1515214
loop_
_publ_author_name
'Bajwa, Somia E.'
'Storr, Thomas E.'
'Hatcher, Lauren E.'
'Williams, Thomas J.'
'Baumann, Christoph G.'
'Whitwood, Adrian C.'
'Allan, David R.'
'Teat, Simon J.'
'Raithby, Paul R.'
'Fairlamb, Ian J. S.'

_publ_section_title
;
 On the appearance of nitrite anion in [PdX(OAc)L2] and [Pd(X)(C^N)L]
 syntheses (X = OAc or NO2): photocrystallographic identification of
 metastable Pd(\h1-ONO)(C^N)PPh3
;
_journal_issue 5
_journal_name_full 'Chemical Science'
_journal_page_first 1656
_journal_paper_doi 10.1039/c2sc01050j
_journal_volume 3
_journal_year 2012
_chemical_formula_moiety 'C40 H38 N O6 P Pd, C H2 Cl2'
_chemical_formula_sum 'C41 H40 Cl2 N O6 P Pd'
_chemical_formula_weight 851.01
_chemical_name_systematic
;
?
;
_space_group_crystal_system monoclinic
_space_group_IT_number 15
_space_group_name_Hall '-C 2yc'
_space_group_name_H-M_alt 'C 1 2/c 1'
_symmetry_space_group_name_Hall '-C 2yc'
_symmetry_space_group_name_H-M 'C 1 2/c 1'
_atom_sites_solution_hydrogens geom
_atom_sites_solution_primary direct
_atom_sites_solution_secondary difmap
_audit_creation_date 2011-01-24
_audit_creation_method
;
Olex2 1.1
(compiled 2011.01.21 svn.r1625, GUI svn.r3464)
;
_cell_angle_alpha 90.00
_cell_angle_beta 107.608(3)
_cell_angle_gamma 90.00
_cell_formula_units_Z 8
_cell_length_a 47.4181(14)
_cell_length_b 11.0136(3)
_cell_length_c 17.7382(6)
_cell_measurement_reflns_used 23218
_cell_measurement_temperature 110.15
_cell_measurement_theta_max 24.9737
_cell_measurement_theta_min 2.9037
_cell_volume 8829.7(5)
_computing_cell_refinement
;
CrysAlisPro, Oxford Diffraction Ltd.,
Version 1.171.34.44 (release 25-10-2010 CrysAlis171 .NET)
(compiled Oct 25 2010,18:11:34)
;
_computing_data_collection
;
CrysAlisPro, Oxford Diffraction Ltd.,
Version 1.171.34.44 (release 25-10-2010 CrysAlis171 .NET)
(compiled Oct 25 2010,18:11:34)
;
_computing_data_reduction
;
CrysAlisPro, Oxford Diffraction Ltd.,
Version 1.171.34.44 (release 25-10-2010 CrysAlis171 .NET)
(compiled Oct 25 2010,18:11:34)
;
_computing_molecular_graphics
;
O. V. Dolomanov, L. J. Bourhis, R. J. Gildea, J. A. K. Howard and H. Puschmann,
OLEX2: a complete structure solution, refinement and analysis program.
J. Appl. Cryst. (2009). 42, 339-341.
;
_computing_publication_material
;
O. V. Dolomanov, L. J. Bourhis, R. J. Gildea, J. A. K. Howard and H. Puschmann,
OLEX2: a complete structure solution, refinement and analysis program.
J. Appl. Cryst. (2009). 42, 339-341.
;
_computing_structure_refinement 'SHELXL-97 (Sheldrick, 1997)'
_computing_structure_solution 'A short history of SHELX (Sheldrick, 2007)/Bruker'
_diffrn_ambient_temperature 110.15
_diffrn_detector_area_resol_mean 16.1450
_diffrn_measured_fraction_theta_full 0.994
_diffrn_measured_fraction_theta_max 0.994
_diffrn_measurement_details
;
1 omega -87.00 4.50 0.7500 5.0000
omega____ theta____ kappa____ phi______ frames
- -17.6138 -37.0000 60.0000 122

2 omega -38.00 -11.00 0.7500 5.0000
omega____ theta____ kappa____ phi______ frames
- -17.6138 142.0000 -133.0000 36

3 omega -88.00 5.00 0.7500 5.0000
omega____ theta____ kappa____ phi______ frames
- -17.6138 -77.0000 -180.0000 124

4 omega -88.00 -7.00 0.7500 5.0000
omega____ theta____ kappa____ phi______ frames
- -17.6138 -77.0000 -30.0000 108

5 omega -77.00 -5.00 0.7500 5.0000
omega____ theta____ kappa____ phi______ frames
- -17.6138 128.0000 -124.0000 96

6 omega -51.00 48.00 0.7500 5.0000
omega____ theta____ kappa____ phi______ frames
- 18.8638 -77.0000 60.0000 132

7 omega -54.00 45.00 0.7500 5.0000
omega____ theta____ kappa____ phi______ frames
- 18.8638 -37.0000 120.0000 132
;
_diffrn_measurement_device_type 'SuperNova, Single source at offset), Eos'
_diffrn_measurement_method '\w scans'
_diffrn_orient_matrix_UB_11 0.0148643000
_diffrn_orient_matrix_UB_12 -0.0122507000
_diffrn_orient_matrix_UB_13 0.0220963000
_diffrn_orient_matrix_UB_21 -0.0049201000
_diffrn_orient_matrix_UB_22 -0.0281738000
_diffrn_orient_matrix_UB_23 0.0296381000
_diffrn_orient_matrix_UB_31 -0.0007814000
_diffrn_orient_matrix_UB_32 -0.0563894000
_diffrn_orient_matrix_UB_33 -0.0196742000
_diffrn_radiation_monochromator mirror
_diffrn_radiation_type 'Mo K\a'
_diffrn_radiation_wavelength 0.7107
_diffrn_reflns_av_R_equivalents 0.0332
_diffrn_reflns_av_unetI/netI 0.0240
_diffrn_reflns_limit_h_max 56
_diffrn_reflns_limit_h_min -56
_diffrn_reflns_limit_k_max 13
_diffrn_reflns_limit_k_min -13
_diffrn_reflns_limit_l_max 21
_diffrn_reflns_limit_l_min -21
_diffrn_reflns_number 42881
_diffrn_reflns_theta_full 25.11
_diffrn_reflns_theta_max 25.11
_diffrn_reflns_theta_min 2.92
_diffrn_source 'SuperNova (Mo) X-ray Source'
_exptl_absorpt_coefficient_mu 0.619
_exptl_absorpt_correction_T_max 1.00000
_exptl_absorpt_correction_T_min 0.83682
_exptl_absorpt_correction_type multi-scan
_exptl_absorpt_process_details
;
CrysAlisPro, Oxford Diffraction Ltd.,
Version 1.171.34.44 (release 25-10-2010 CrysAlis171 .NET)
(compiled Oct 25 2010,18:11:34)
Empirical absorption correction using spherical harmonics,
implemented in SCALE3 ABSPACK scaling algorithm.
;
_exptl_crystal_density_diffrn 1.280
_exptl_crystal_density_method 'not measured'
_exptl_crystal_F_000 3488
_exptl_crystal_size_max 0.336
_exptl_crystal_size_mid 0.2842
_exptl_crystal_size_min 0.2773
_platon_squeeze_details
;
;
_refine_diff_density_max 1.292
_refine_diff_density_min -0.427
_refine_diff_density_rms 0.082
_refine_ls_extinction_method none
_refine_ls_goodness_of_fit_ref 1.095
_refine_ls_hydrogen_treatment constr
_refine_ls_matrix_type full
_refine_ls_number_parameters 474
_refine_ls_number_reflns 7832
_refine_ls_number_restraints 0
_refine_ls_restrained_S_all 1.095
_refine_ls_R_factor_all 0.0407
_refine_ls_R_factor_gt 0.0373
_refine_ls_shift/su_max 0.005
_refine_ls_shift/su_mean 0.000
_refine_ls_structure_factor_coef Fsqd
_refine_ls_weighting_details 'calc w=1/[\s^2^(Fo^2^)+(0.0508P)^2^+29.4470P] where P=(Fo^2^+2Fc^2^)/3'
_refine_ls_weighting_scheme calc
_refine_ls_wR_factor_gt 0.1018
_refine_ls_wR_factor_ref 0.1038
_reflns_number_gt 7088
_reflns_number_total 7832
_reflns_threshold_expression >2sigma(I)
_cod_data_source_file c2sc01050j.txt
_cod_data_source_block ijf1042
_cod_database_code 1515214
_chemical_oxdiff_formula 'C40 H38 N O6 P Pd'
_chemical_oxdiff_usercomment 'Somia's B-19(a)'
_reflns_odcompleteness_completeness 99.73
_reflns_odcompleteness_iscentric 1
_reflns_odcompleteness_theta 24.97

loop_
_space_group_symop_id
_space_group_symop_operation_xyz
1 'x, y, z'
2 '-x, y, -z+1/2'
3 'x+1/2, y+1/2, z'
4 '-x+1/2, y+1/2, -z+1/2'
5 '-x, -y, -z'
6 'x, -y, z-1/2'
7 '-x+1/2, -y+1/2, -z'
8 'x+1/2, -y+1/2, z-1/2'

loop_
_atom_site_label
_atom_site_type_symbol
_atom_site_fract_x
_atom_site_fract_y
_atom_site_fract_z
_atom_site_U_iso_or_equiv
_atom_site_adp_type
_atom_site_occupancy
_atom_site_symmetry_multiplicity
_atom_site_calc_flag
_atom_site_refinement_flags
C1 C 0.68513(7) -0.1782(3) 0.58546(18) 0.0227(6) Uani 1 1 d .
H1 H 0.6749 -0.2379 0.6058 0.027 Uiso 1 1 calc R
C2 C 0.71459(7) -0.1932(3) 0.59532(19) 0.0240(6) Uani 1 1 d .
H2 H 0.7249 -0.2601 0.6250 0.029 Uiso 1 1 calc R
C3 C 0.72962(6) -0.1099(3) 0.56160(18) 0.0214(6) Uani 1 1 d .
C4 C 0.75999(7) -0.1225(3) 0.56820(19) 0.0246(7) Uani 1 1 d .
H4 H 0.7711 -0.1870 0.5987 0.030 Uiso 1 1 calc R
C5 C 0.77346(6) -0.0433(3) 0.53140(19) 0.0237(7) Uani 1 1 d .
C6 C 0.75655(7) 0.0527(3) 0.48427(18) 0.0226(6) Uani 1 1 d .
C7 C 0.72774(6) 0.0695(3) 0.47930(18) 0.0201(6) Uani 1 1 d .
H7 H 0.7170 0.1354 0.4493 0.024 Uiso 1 1 calc R
C8 C 0.71339(6) -0.0113(3) 0.51888(17) 0.0188(6) Uani 1 1 d .
C9 C 0.68349(6) 0.0028(3) 0.51653(16) 0.0172(6) Uani 1 1 d .
C10 C 0.66496(6) 0.1141(3) 0.48317(17) 0.0187(6) Uani 1 1 d .
H10A H 0.6772 0.1749 0.4662 0.022 Uiso 1 1 calc R
H10B H 0.6482 0.0911 0.4366 0.022 Uiso 1 1 calc R
C11 C 0.65331(6) 0.1680(3) 0.54672(16) 0.0157(6) Uani 1 1 d .
C12 C 0.66342(6) 0.2821(3) 0.57857(17) 0.0182(6) Uani 1 1 d .
H12 H 0.6759 0.3283 0.5566 0.022 Uiso 1 1 calc R
C13 C 0.65537(6) 0.3278(3) 0.64157(18) 0.0200(6) Uani 1 1 d .
C14 C 0.63679(6) 0.2601(3) 0.67353(17) 0.0205(6) Uani 1 1 d .
C15 C 0.62639(6) 0.1486(3) 0.64052(17) 0.0196(6) Uani 1 1 d .
H15 H 0.6135 0.1033 0.6618 0.024 Uiso 1 1 calc R
C16 C 0.63428(6) 0.1010(3) 0.57686(16) 0.0166(6) Uani 1 1 d .
C17 C 0.82050(7) -0.1358(4) 0.5843(2) 0.0383(9) Uani 1 1 d .
H17A H 0.8202 -0.1237 0.6388 0.057 Uiso 1 1 calc R
H17B H 0.8408 -0.1284 0.5822 0.057 Uiso 1 1 calc R
H17C H 0.8129 -0.2169 0.5663 0.057 Uiso 1 1 calc R
C18 C 0.75555(7) 0.2021(3) 0.3873(2) 0.0294(7) Uani 1 1 d .
H18A H 0.7457 0.2634 0.4103 0.044 Uiso 1 1 calc R
H18B H 0.7407 0.1550 0.3476 0.044 Uiso 1 1 calc R
H18C H 0.7688 0.2423 0.3621 0.044 Uiso 1 1 calc R
C19 C 0.61387(8) 0.2389(4) 0.7757(2) 0.0356(8) Uani 1 1 d .
H19A H 0.6123 0.2818 0.8227 0.053 Uiso 1 1 calc R
H19B H 0.6238 0.1608 0.7915 0.053 Uiso 1 1 calc R
H19C H 0.5940 0.2248 0.7392 0.053 Uiso 1 1 calc R
C20 C 0.68425(8) 0.5049(3) 0.6475(2) 0.0361(8) Uani 1 1 d .
H20A H 0.6894 0.5807 0.6774 0.054 Uiso 1 1 calc R
H20B H 0.6747 0.5236 0.5915 0.054 Uiso 1 1 calc R
H20C H 0.7022 0.4575 0.6529 0.054 Uiso 1 1 calc R
C21 C 0.61534(6) -0.3239(3) 0.52831(18) 0.0212(6) Uani 1 1 d .
C22 C 0.60696(8) -0.4471(3) 0.4902(2) 0.0321(8) Uani 1 1 d .
H22A H 0.6142 -0.4544 0.4442 0.048 Uiso 1 1 calc R
H22B H 0.5854 -0.4559 0.4733 0.048 Uiso 1 1 calc R
H22C H 0.6159 -0.5109 0.5285 0.048 Uiso 1 1 calc R
C23 C 0.55423(6) -0.1669(3) 0.46314(17) 0.0188(6) Uani 1 1 d .
C24 C 0.55680(7) -0.2023(3) 0.39021(18) 0.0236(6) Uani 1 1 d .
H24 H 0.5705 -0.1618 0.3693 0.028 Uiso 1 1 calc R
C25 C 0.53968(8) -0.2958(3) 0.3477(2) 0.0327(8) Uani 1 1 d .
H25 H 0.5414 -0.3183 0.2976 0.039 Uiso 1 1 calc R
C26 C 0.52017(8) -0.3560(3) 0.3786(2) 0.0393(9) Uani 1 1 d .
H26 H 0.5082 -0.4194 0.3492 0.047 Uiso 1 1 calc R
C27 C 0.51801(8) -0.3245(3) 0.4524(2) 0.0375(8) Uani 1 1 d .
H27 H 0.5050 -0.3678 0.4742 0.045 Uiso 1 1 calc R
C28 C 0.53492(7) -0.2296(3) 0.4945(2) 0.0291(7) Uani 1 1 d .
H28 H 0.5333 -0.2075 0.5448 0.035 Uiso 1 1 calc R
C29 C 0.56609(6) -0.0225(3) 0.60369(17) 0.0191(6) Uani 1 1 d .
C30 C 0.57942(7) -0.1018(3) 0.66508(19) 0.0258(7) Uani 1 1 d .
H30 H 0.5936 -0.1588 0.6592 0.031 Uiso 1 1 calc R
C31 C 0.57203(8) -0.0977(3) 0.7347(2) 0.0332(8) Uani 1 1 d .
H31 H 0.5809 -0.1528 0.7763 0.040 Uiso 1 1 calc R
C32 C 0.55179(8) -0.0140(3) 0.7438(2) 0.0358(8) Uani 1 1 d .
H32 H 0.5466 -0.0121 0.7916 0.043 Uiso 1 1 calc R
C33 C 0.53892(7) 0.0670(3) 0.6842(2) 0.0302(8) Uani 1 1 d .
H33 H 0.5252 0.1254 0.6912 0.036 Uiso 1 1 calc R
C34 C 0.54609(7) 0.0631(3) 0.61361(18) 0.0220(6) Uani 1 1 d .
H34 H 0.5373 0.1190 0.5724 0.026 Uiso 1 1 calc R
C35 C 0.55786(6) 0.0892(3) 0.45218(16) 0.0169(6) Uani 1 1 d .
C36 C 0.52720(6) 0.0875(3) 0.41713(18) 0.0214(6) Uani 1 1 d .
H36 H 0.5161 0.0192 0.4245 0.026 Uiso 1 1 calc R
C37 C 0.51295(7) 0.1838(3) 0.37198(18) 0.0238(6) Uani 1 1 d .
H37 H 0.4921 0.1814 0.3483 0.029 Uiso 1 1 calc R
C38 C 0.52884(7) 0.2838(3) 0.36105(18) 0.0240(7) Uani 1 1 d .
H38 H 0.5189 0.3503 0.3302 0.029 Uiso 1 1 calc R
C39 C 0.55927(7) 0.2867(3) 0.39528(18) 0.0233(6) Uani 1 1 d .
H39 H 0.5702 0.3555 0.3877 0.028 Uiso 1 1 calc R
C40 C 0.57381(6) 0.1900(3) 0.44040(16) 0.0192(6) Uani 1 1 d .
H40 H 0.5947 0.1923 0.4634 0.023 Uiso 1 1 calc R
C41 C 0.57568(8) 0.5088(3) 0.6621(2) 0.0381(9) Uani 1 1 d .
H41A H 0.5838 0.5715 0.6343 0.046 Uiso 1 1 calc R
H41B H 0.5921 0.4785 0.7071 0.046 Uiso 1 1 calc R
Cl1 Cl 0.56141(2) 0.38871(9) 0.59708(7) 0.0494(3) Uani 1 1 d .
Cl2 Cl 0.54869(2) 0.57494(9) 0.69848(7) 0.0501(3) Uani 1 1 d .
N1 N 0.67002(5) -0.0804(2) 0.54753(15) 0.0186(5) Uani 1 1 d .
O1 O 0.80221(5) -0.0456(2) 0.53387(15) 0.0328(5) Uani 1 1 d .
O2 O 0.77220(5) 0.1232(2) 0.44771(14) 0.0298(5) Uani 1 1 d .
O3 O 0.66450(5) 0.43669(18) 0.67732(14) 0.0265(5) Uani 1 1 d .
O4 O 0.63055(5) 0.3107(2) 0.73720(12) 0.0255(5) Uani 1 1 d .
O5 O 0.61992(4) -0.24169(18) 0.48387(12) 0.0217(4) Uani 1 1 d .
O6 O 0.61672(5) -0.3100(2) 0.59882(13) 0.0308(5) Uani 1 1 d .
P1 P 0.576123(15) -0.03818(7) 0.51305(4) 0.01494(15) Uani 1 1 d .
Pd1 Pd 0.624710(4) -0.065377(19) 0.532731(12) 0.01540(8) Uani 1 1 d .

loop_
_atom_site_aniso_label
_atom_site_aniso_U_11
_atom_site_aniso_U_22
_atom_site_aniso_U_33
_atom_site_aniso_U_23
_atom_site_aniso_U_13
_atom_site_aniso_U_12
C1 0.0208(15) 0.0185(15) 0.0290(16) 0.0044(13) 0.0081(13) 0.0010(12)
C2 0.0203(15) 0.0216(15) 0.0295(16) 0.0032(13) 0.0065(13) 0.0038(12)
C3 0.0177(14) 0.0212(15) 0.0250(16) -0.0052(12) 0.0061(12) 0.0009(12)
C4 0.0183(15) 0.0266(16) 0.0274(16) -0.0006(13) 0.0046(13) 0.0029(12)
C5 0.0133(14) 0.0319(17) 0.0258(16) -0.0057(13) 0.0058(12) 0.0011(12)
C6 0.0200(15) 0.0250(16) 0.0248(16) -0.0034(12) 0.0097(12) -0.0026(12)
C7 0.0181(14) 0.0212(15) 0.0228(15) -0.0015(12) 0.0090(12) 0.0001(11)
C8 0.0164(14) 0.0206(15) 0.0195(14) -0.0044(12) 0.0059(11) -0.0012(11)
C9 0.0154(13) 0.0202(14) 0.0165(13) -0.0029(11) 0.0054(11) -0.0022(11)
C10 0.0146(13) 0.0225(15) 0.0204(14) 0.0040(12) 0.0073(11) 0.0018(11)
C11 0.0115(12) 0.0195(14) 0.0141(13) 0.0036(11) 0.0009(10) 0.0032(11)
C12 0.0120(13) 0.0185(14) 0.0248(15) 0.0062(12) 0.0067(11) 0.0028(11)
C13 0.0161(14) 0.0166(14) 0.0275(16) -0.0016(12) 0.0066(12) -0.0009(11)
C14 0.0175(14) 0.0250(15) 0.0198(14) -0.0039(12) 0.0070(12) -0.0012(12)
C15 0.0150(14) 0.0246(15) 0.0186(14) 0.0018(12) 0.0043(11) -0.0038(11)
C16 0.0131(13) 0.0198(14) 0.0157(14) 0.0010(11) 0.0027(11) -0.0001(11)
C17 0.0179(16) 0.055(2) 0.043(2) 0.0068(18) 0.0099(15) 0.0090(16)
C18 0.0274(16) 0.0273(17) 0.0391(19) 0.0013(15) 0.0188(15) -0.0030(13)
C19 0.0367(19) 0.047(2) 0.0298(18) -0.0141(16) 0.0207(15) -0.0175(16)
C20 0.0376(19) 0.0221(17) 0.059(2) -0.0101(16) 0.0302(18) -0.0119(15)
C21 0.0147(13) 0.0232(15) 0.0266(16) -0.0010(13) 0.0076(12) 0.0009(12)
C22 0.0367(19) 0.0223(17) 0.038(2) -0.0047(14) 0.0129(16) -0.0039(14)
C23 0.0153(13) 0.0160(14) 0.0242(15) 0.0003(12) 0.0045(12) 0.0004(11)
C24 0.0226(15) 0.0241(16) 0.0228(15) -0.0022(13) 0.0049(12) 0.0000(12)
C25 0.0336(18) 0.0265(17) 0.0324(18) -0.0082(14) 0.0014(15) 0.0011(14)
C26 0.0279(18) 0.0226(17) 0.056(2) -0.0104(16) -0.0045(17) -0.0040(14)
C27 0.0269(17) 0.0300(19) 0.056(2) -0.0005(17) 0.0124(17) -0.0122(14)
C28 0.0259(16) 0.0279(17) 0.0343(18) -0.0012(14) 0.0106(14) -0.0063(13)
C29 0.0179(14) 0.0228(15) 0.0187(14) -0.0039(12) 0.0084(12) -0.0080(12)
C30 0.0300(17) 0.0241(16) 0.0248(16) 0.0011(13) 0.0103(13) -0.0034(13)
C31 0.044(2) 0.0360(19) 0.0218(16) 0.0047(14) 0.0123(15) -0.0118(16)
C32 0.044(2) 0.045(2) 0.0250(17) -0.0116(16) 0.0199(16) -0.0222(17)
C33 0.0264(17) 0.0367(19) 0.0330(18) -0.0129(15) 0.0175(15) -0.0087(14)
C34 0.0185(15) 0.0251(16) 0.0233(15) -0.0072(12) 0.0077(12) -0.0056(12)
C35 0.0188(14) 0.0203(14) 0.0127(13) -0.0036(11) 0.0066(11) -0.0003(11)
C36 0.0159(14) 0.0248(15) 0.0247(16) -0.0011(13) 0.0081(12) -0.0014(12)
C37 0.0183(14) 0.0282(16) 0.0246(16) -0.0003(13) 0.0062(12) 0.0027(12)
C38 0.0265(16) 0.0215(15) 0.0239(16) 0.0013(12) 0.0074(13) 0.0079(12)
C39 0.0254(16) 0.0211(15) 0.0248(16) -0.0020(12) 0.0096(13) -0.0045(12)
C40 0.0198(14) 0.0209(15) 0.0167(14) -0.0033(12) 0.0050(11) -0.0027(12)
C41 0.0316(18) 0.035(2) 0.051(2) -0.0159(17) 0.0179(17) -0.0115(15)
Cl1 0.0430(5) 0.0422(5) 0.0643(7) -0.0225(5) 0.0181(5) -0.0139(4)
Cl2 0.0444(6) 0.0448(6) 0.0694(7) -0.0144(5) 0.0299(5) -0.0044(4)
N1 0.0143(12) 0.0205(12) 0.0211(12) 0.0000(10) 0.0056(10) 0.0007(9)
O1 0.0144(11) 0.0448(14) 0.0405(14) 0.0053(11) 0.0104(10) 0.0033(10)
O2 0.0195(11) 0.0332(13) 0.0407(13) 0.0058(11) 0.0151(10) 0.0000(9)
O3 0.0259(11) 0.0187(11) 0.0387(13) -0.0081(9) 0.0156(10) -0.0065(9)
O4 0.0260(11) 0.0314(12) 0.0237(11) -0.0124(9) 0.0142(9) -0.0108(9)
O5 0.0200(10) 0.0206(11) 0.0263(11) -0.0025(9) 0.0097(9) -0.0012(8)
O6 0.0389(13) 0.0264(12) 0.0270(12) 0.0019(10) 0.0099(10) -0.0025(10)
P1 0.0132(3) 0.0171(3) 0.0158(3) -0.0013(3) 0.0064(3) -0.0024(3)
Pd1 0.01266(12) 0.01730(13) 0.01717(13) -0.00119(8) 0.00590(9) -0.00167(8)

loop_
_atom_type_symbol
_atom_type_description
_atom_type_scat_dispersion_real
_atom_type_scat_dispersion_imag
_atom_type_scat_source
C C 0.0033 0.0016 'International Tables Vol C Tables 4.2.6.8 and 6.1.1.4'
H H 0.0000 0.0000 'International Tables Vol C Tables 4.2.6.8 and 6.1.1.4'
Cl Cl 0.1484 0.1585 'International Tables Vol C Tables 4.2.6.8 and 6.1.1.4'
N N 0.0061 0.0033 'International Tables Vol C Tables 4.2.6.8 and 6.1.1.4'
O O 0.0106 0.0060 'International Tables Vol C Tables 4.2.6.8 and 6.1.1.4'
P P 0.1023 0.0942 'International Tables Vol C Tables 4.2.6.8 and 6.1.1.4'
Pd Pd -0.9988 1.0072 'International Tables Vol C Tables 4.2.6.8 and 6.1.1.4'

loop_
_exptl_crystal_face_index_h
_exptl_crystal_face_index_k
_exptl_crystal_face_index_l
_exptl_crystal_face_perp_dist
_exptl_oxdiff_crystal_face_indexfrac_h
_exptl_oxdiff_crystal_face_indexfrac_k
_exptl_oxdiff_crystal_face_indexfrac_l
_exptl_oxdiff_crystal_face_x
_exptl_oxdiff_crystal_face_y
_exptl_oxdiff_crystal_face_z
-1 1 1 0.1477 -1.0000 1.0000 1.0000 -0.0051 0.0063 -0.0752
2 0 -1 0.1541 2.0000 -0.0000 -1.0000 0.0077 -0.0395 0.0181
-1 0 1 0.1387 -1.0000 0.0000 1.0000 0.0072 0.0346 -0.0189
1 0 -1 0.1387 1.0000 0.0000 -1.0000 -0.0072 -0.0346 0.0189
1 2 0 0.1534 1.0000 2.0000 0.0000 -0.0096 -0.0614 -0.1135
-1 -2 0 0.1437 -1.0000 -2.0000 0.0000 0.0096 0.0614 0.1135
1 0 0 0.1451 1.0000 0.0000 0.0000 0.0149 -0.0049 -0.0008
-1 -1 -1 0.1090 -1.0000 -1.0000 -1.0000 -0.0247 0.0034 0.0768
-2 0 -1 0.1410 -2.0000 0.0000 -1.0000 -0.0517 -0.0200 0.0212
2 0 1 0.1495 2.0000 -0.0000 1.0000 0.0517 0.0200 -0.0212
-67 -1 8 0.1427 -67.0000 -1.0000 8.0000 -0.8068 0.5924 -0.0487
-3 1 -1 0.1327 -3.0000 1.0000 -1.0000 -0.0788 -0.0434 -0.0343
52 -7 4 0.1234 52.0000 -7.0000 4.0000 0.9462 0.0634 0.2752
-2 -1 2 0.1581 -2.0000 -1.0000 2.0000 0.0266 0.0974 0.0186
2 1 -2 0.1578 2.0000 1.0000 -2.0000 -0.0266 -0.0974 -0.0186
-11 15 9 0.1283 -11.0000 15.0000 9.0000 -0.1485 -0.1029 -1.0136
-5 -1 0 0.1319 -5.0000 -1.0000 0.0000 -0.0620 0.0526 0.0603

loop_
_geom_angle_atom_site_label_1
_geom_angle_atom_site_label_2
_geom_angle_atom_site_label_3
_geom_angle
C2 C1 H1 119.1
N1 C1 H1 119.1
N1 C1 C2 121.9(3)
C1 C2 H2 120.0
C1 C2 C3 119.9(3)
C3 C2 H2 120.0
C2 C3 C4 122.4(3)
C2 C3 C8 117.9(3)
C8 C3 C4 119.7(3)
C3 C4 H4 119.6
C5 C4 C3 120.8(3)
C5 C4 H4 119.6
C4 C5 C6 119.5(3)
O1 C5 C4 126.1(3)
O1 C5 C6 114.4(3)
C7 C6 C5 120.9(3)
C7 C6 O2 125.0(3)
O2 C6 C5 114.1(3)
C6 C7 H7 119.9
C6 C7 C8 120.3(3)
C8 C7 H7 119.9
C3 C8 C7 118.7(3)
C3 C8 C9 118.6(3)
C9 C8 C7 122.7(3)
C8 C9 C10 123.8(3)
N1 C9 C8 121.1(3)
N1 C9 C10 115.1(2)
C9 C10 H10A 109.9
C9 C10 H10B 109.9
H10A C10 H10B 108.3
C11 C10 C9 108.9(2)
C11 C10 H10A 109.9
C11 C10 H10B 109.9
C12 C11 C10 119.5(2)
C16 C11 C10 120.2(3)
C16 C11 C12 120.2(3)
C11 C12 H12 119.7
C13 C12 C11 120.6(3)
C13 C12 H12 119.7
C12 C13 C14 119.7(3)
O3 C13 C12 124.7(3)
O3 C13 C14 115.5(3)
C15 C14 C13 119.2(3)
O4 C14 C13 115.9(3)
O4 C14 C15 124.8(3)
C14 C15 H15 119.1
C14 C15 C16 121.8(3)
C16 C15 H15 119.1
C11 C16 C15 118.4(3)
C11 C16 Pd1 115.7(2)
C15 C16 Pd1 125.4(2)
H17A C17 H17B 109.5
H17A C17 H17C 109.5
H17B C17 H17C 109.5
O1 C17 H17A 109.5
O1 C17 H17B 109.5
O1 C17 H17C 109.5
H18A C18 H18B 109.5
H18A C18 H18C 109.5
H18B C18 H18C 109.5
O2 C18 H18A 109.5
O2 C18 H18B 109.5
O2 C18 H18C 109.5
H19A C19 H19B 109.5
H19A C19 H19C 109.5
H19B C19 H19C 109.5
O4 C19 H19A 109.5
O4 C19 H19B 109.5
O4 C19 H19C 109.5
H20A C20 H20B 109.5
H20A C20 H20C 109.5
H20B C20 H20C 109.5
O3 C20 H20A 109.5
O3 C20 H20B 109.5
O3 C20 H20C 109.5
O5 C21 C22 115.8(3)
O6 C21 C22 119.1(3)
O6 C21 O5 125.1(3)
C21 C22 H22A 109.5
C21 C22 H22B 109.5
C21 C22 H22C 109.5
H22A C22 H22B 109.5
H22A C22 H22C 109.5
H22B C22 H22C 109.5
C24 C23 P1 118.2(2)
C28 C23 C24 119.1(3)
C28 C23 P1 122.6(2)
C23 C24 H24 119.6
C25 C24 C23 120.8(3)
C25 C24 H24 119.6
C24 C25 H25 120.2
C26 C25 C24 119.7(3)
C26 C25 H25 120.2
C25 C26 H26 119.9
C25 C26 C27 120.2(3)
C27 C26 H26 119.9
C26 C27 H27 120.0
C26 C27 C28 120.0(3)
C28 C27 H27 120.0
C23 C28 H28 120.0
C27 C28 C23 120.1(3)
C27 C28 H28 120.0
C30 C29 P1 117.1(2)
C34 C29 C30 119.6(3)
C34 C29 P1 123.3(2)
C29 C30 H30 119.9
C31 C30 C29 120.1(3)
C31 C30 H30 119.9
C30 C31 H31 120.0
C32 C31 C30 120.1(3)
C32 C31 H31 120.0
C31 C32 H32 119.8
C31 C32 C33 120.5(3)
C33 C32 H32 119.8
C32 C33 H33 120.1
C32 C33 C34 119.9(3)
C34 C33 H33 120.1
C29 C34 C33 119.8(3)
C29 C34 H34 120.1
C33 C34 H34 120.1
C36 C35 P1 119.8(2)
C40 C35 C36 118.9(3)
C40 C35 P1 121.3(2)
C35 C36 H36 119.7
C37 C36 C35 120.6(3)
C37 C36 H36 119.7
C36 C37 H37 119.9
C36 C37 C38 120.2(3)
C38 C37 H37 119.9
C37 C38 H38 120.1
C37 C38 C39 119.8(3)
C39 C38 H38 120.1
C38 C39 H39 119.8
C40 C39 C38 120.4(3)
C40 C39 H39 119.8
C35 C40 H40 120.0
C39 C40 C35 120.1(3)
C39 C40 H40 120.0
H41A C41 H41B 107.9
Cl1 C41 H41A 109.2
Cl1 C41 H41B 109.2
Cl1 C41 Cl2 112.07(19)
Cl2 C41 H41A 109.2
Cl2 C41 H41B 109.2
C1 N1 Pd1 119.67(19)
C9 N1 C1 120.4(2)
C9 N1 Pd1 119.89(19)
C5 O1 C17 116.5(3)
C6 O2 C18 116.6(2)
C13 O3 C20 116.3(2)
C14 O4 C19 117.2(2)
C21 O5 Pd1 114.90(18)
C23 P1 C35 102.28(13)
C23 P1 Pd1 112.29(9)
C29 P1 C23 103.92(13)
C29 P1 C35 104.27(13)
C29 P1 Pd1 113.98(10)
C35 P1 Pd1 118.48(9)
C16 Pd1 N1 85.43(10)
C16 Pd1 O5 172.74(9)
C16 Pd1 P1 92.26(8)
N1 Pd1 O5 87.56(8)
N1 Pd1 P1 176.44(7)
O5 Pd1 P1 94.65(6)

loop_
_geom_bond_atom_site_label_1
_geom_bond_atom_site_label_2
_geom_bond_distance
C1 H1 0.9500
C1 C2 1.364(4)
C1 N1 1.354(4)
C2 H2 0.9500
C2 C3 1.402(4)
C3 C4 1.416(4)
C3 C8 1.412(4)
C4 H4 0.9500
C4 C5 1.359(5)
C5 C6 1.434(4)
C5 O1 1.351(4)
C6 C7 1.355(4)
C6 O2 1.366(4)
C7 H7 0.9500
C7 C8 1.427(4)
C8 C9 1.414(4)
C9 C10 1.521(4)
C9 N1 1.328(4)
C10 H10A 0.9900
C10 H10B 0.9900
C10 C11 1.518(4)
C11 C12 1.401(4)
C11 C16 1.391(4)
C12 H12 0.9500
C12 C13 1.381(4)
C13 C14 1.398(4)
C13 O3 1.365(4)
C14 C15 1.385(4)
C14 O4 1.370(3)
C15 H15 0.9500
C15 C16 1.395(4)
C16 Pd1 1.990(3)
C17 H17A 0.9800
C17 H17B 0.9800
C17 H17C 0.9800
C17 O1 1.439(4)
C18 H18A 0.9800
C18 H18B 0.9800
C18 H18C 0.9800
C18 O2 1.420(4)
C19 H19A 0.9800
C19 H19B 0.9800
C19 H19C 0.9800
C19 O4 1.430(4)
C20 H20A 0.9800
C20 H20B 0.9800
C20 H20C 0.9800
C20 O3 1.422(4)
C21 C22 1.515(4)
C21 O5 1.261(4)
C21 O6 1.242(4)
C22 H22A 0.9800
C22 H22B 0.9800
C22 H22C 0.9800
C23 C24 1.391(4)
C23 C28 1.390(4)
C23 P1 1.821(3)
C24 H24 0.9500
C24 C25 1.384(4)
C25 H25 0.9500
C25 C26 1.379(5)
C26 H26 0.9500
C26 C27 1.389(6)
C27 H27 0.9500
C27 C28 1.390(5)
C28 H28 0.9500
C29 C30 1.389(4)
C29 C34 1.386(4)
C29 P1 1.818(3)
C30 H30 0.9500
C30 C31 1.383(5)
C31 H31 0.9500
C31 C32 1.375(5)
C32 H32 0.9500
C32 C33 1.377(5)
C33 H33 0.9500
C33 C34 1.394(4)
C34 H34 0.9500
C35 C36 1.397(4)
C35 C40 1.394(4)
C35 P1 1.822(3)
C36 H36 0.9500
C36 C37 1.377(4)
C37 H37 0.9500
C37 C38 1.381(4)
C38 H38 0.9500
C38 C39 1.386(4)
C39 H39 0.9500
C39 C40 1.384(4)
C40 H40 0.9500
C41 H41A 0.9900
C41 H41B 0.9900
C41 Cl1 1.752(4)
C41 Cl2 1.756(4)
N1 Pd1 2.091(2)
O5 Pd1 2.111(2)
P1 Pd1 2.2434(7)

loop_
_geom_torsion_atom_site_label_1
_geom_torsion_atom_site_label_2
_geom_torsion_atom_site_label_3
_geom_torsion_atom_site_label_4
_geom_torsion
C1 C2 C3 C4 -178.4(3)
C1 C2 C3 C8 0.8(4)
C1 N1 Pd1 C16 129.6(2)
C1 N1 Pd1 O5 -52.3(2)
C1 N1 Pd1 P1 179(100)
C2 C1 N1 C9 1.9(4)
C2 C1 N1 Pd1 178.8(2)
C2 C3 C4 C5 176.7(3)
C2 C3 C8 C7 -175.5(3)
C2 C3 C8 C9 3.9(4)
C3 C4 C5 C6 -1.1(5)
C3 C4 C5 O1 179.5(3)
C3 C8 C9 C10 170.7(3)
C3 C8 C9 N1 -6.0(4)
C4 C3 C8 C7 3.7(4)
C4 C3 C8 C9 -176.8(3)
C4 C5 C6 C7 3.5(5)
C4 C5 C6 O2 -177.4(3)
C4 C5 O1 C17 -4.2(5)
C5 C6 C7 C8 -2.2(5)
C5 C6 O2 C18 166.7(3)
C6 C5 O1 C17 176.3(3)
C6 C7 C8 C3 -1.4(4)
C6 C7 C8 C9 179.2(3)
C7 C6 O2 C18 -14.3(4)
C7 C8 C9 C10 -9.8(4)
C7 C8 C9 N1 173.4(3)
C8 C3 C4 C5 -2.5(5)
C8 C9 C10 C11 -123.0(3)
C8 C9 N1 C1 3.1(4)
C8 C9 N1 Pd1 -173.7(2)
C9 C10 C11 C12 112.9(3)
C9 C10 C11 C16 -62.8(3)
C9 N1 Pd1 C16 -53.5(2)
C9 N1 Pd1 O5 124.6(2)
C9 N1 Pd1 P1 -3.9(13)
C10 C9 N1 C1 -173.9(3)
C10 C9 N1 Pd1 9.2(3)
C10 C11 C12 C13 -173.8(3)
C10 C11 C16 C15 173.7(2)
C10 C11 C16 Pd1 1.1(3)
C11 C12 C13 C14 -0.4(4)
C11 C12 C13 O3 178.8(3)
C11 C16 Pd1 N1 44.9(2)
C11 C16 Pd1 O5 29.7(9)
C11 C16 Pd1 P1 -132.4(2)
C12 C11 C16 C15 -1.9(4)
C12 C11 C16 Pd1 -174.6(2)
C12 C13 C14 C15 -1.0(4)
C12 C13 C14 O4 178.3(3)
C12 C13 O3 C20 -1.5(4)
C13 C14 C15 C16 0.9(4)
C13 C14 O4 C19 -174.4(3)
C14 C13 O3 C20 177.8(3)
C14 C15 C16 C11 0.5(4)
C14 C15 C16 Pd1 172.4(2)
C15 C14 O4 C19 4.8(4)
C15 C16 Pd1 N1 -127.2(3)
C15 C16 Pd1 O5 -142.4(7)
C15 C16 Pd1 P1 55.5(2)
C16 C11 C12 C13 1.9(4)
C21 O5 Pd1 C16 121.0(7)
C21 O5 Pd1 N1 105.8(2)
C21 O5 Pd1 P1 -76.98(19)
C22 C21 O5 Pd1 170.5(2)
C23 C24 C25 C26 -1.1(5)
C23 P1 Pd1 C16 175.50(13)
C23 P1 Pd1 N1 126.1(11)
C23 P1 Pd1 O5 -2.26(12)
C24 C23 C28 C27 -1.4(5)
C24 C23 P1 C29 179.6(2)
C24 C23 P1 C35 71.3(2)
C24 C23 P1 Pd1 -56.8(2)
C24 C25 C26 C27 -1.0(5)
C25 C26 C27 C28 1.8(5)
C26 C27 C28 C23 -0.6(5)
C28 C23 C24 C25 2.3(5)
C28 C23 P1 C29 0.4(3)
C28 C23 P1 C35 -107.9(3)
C28 C23 P1 Pd1 124.1(2)
C29 C30 C31 C32 -1.0(5)
C29 P1 Pd1 C16 -66.67(13)
C29 P1 Pd1 N1 -116.1(11)
C29 P1 Pd1 O5 115.56(12)
C30 C29 C34 C33 -1.7(4)
C30 C29 P1 C23 79.3(2)
C30 C29 P1 C35 -173.9(2)
C30 C29 P1 Pd1 -43.2(3)
C30 C31 C32 C33 -0.6(5)
C31 C32 C33 C34 1.0(5)
C32 C33 C34 C29 0.2(5)
C34 C29 C30 C31 2.1(5)
C34 C29 P1 C23 -100.5(3)
C34 C29 P1 C35 6.3(3)
C34 C29 P1 Pd1 136.9(2)
C35 C36 C37 C38 -0.3(5)
C35 P1 Pd1 C16 56.57(13)
C35 P1 Pd1 N1 7.1(11)
C35 P1 Pd1 O5 -121.20(12)
C36 C35 C40 C39 0.6(4)
C36 C35 P1 C23 34.8(3)
C36 C35 P1 C29 -73.2(2)
C36 C35 P1 Pd1 158.85(19)
C36 C37 C38 C39 0.4(5)
C37 C38 C39 C40 0.0(5)
C38 C39 C40 C35 -0.5(4)
C40 C35 C36 C37 -0.3(4)
C40 C35 P1 C23 -146.0(2)
C40 C35 P1 C29 106.0(2)
C40 C35 P1 Pd1 -21.9(3)
N1 C1 C2 C3 -3.9(5)
N1 C9 C10 C11 54.0(3)
O1 C5 C6 C7 -177.0(3)
O1 C5 C6 O2 2.1(4)
O2 C6 C7 C8 178.8(3)
O3 C13 C14 C15 179.7(3)
O3 C13 C14 O4 -1.0(4)
O4 C14 C15 C16 -178.3(3)
O6 C21 O5 Pd1 -8.1(4)
P1 C23 C24 C25 -176.9(2)
P1 C23 C28 C27 177.7(3)
P1 C29 C30 C31 -177.8(2)
P1 C29 C34 C33 178.2(2)
P1 C35 C36 C37 179.0(2)
P1 C35 C40 C39 -178.6(2)

loop_
_platon_squeeze_void_nr
_platon_squeeze_void_average_x
_platon_squeeze_void_average_y
_platon_squeeze_void_average_z
_platon_squeeze_void_volume
_platon_squeeze_void_count_electrons
_platon_squeeze_void_content
1 0.250 -0.115 0.250 410 128 ' '
2 0.250 0.115 0.750 410 128 ' '
3 0.750 0.075 0.250 410 128 ' '
4 0.750 -0.107 0.750 410 128 ' '
